data_7034480
loop_
_publ_author_name
'Almazahreh, Laith R.'
'Imhof, Wolfgang'
'Talarmin, Jean'
'Schollhammer, Philippe'
'G\"orls, Helmar'
'El-Khateeb, Mohammad'
'Weigand, Wolfgang'

_publ_section_title
;
 Ligand effects on the electrochemical behavior of
 [Fe2(CO)5(L){\m-(SCH2)2(Ph)P[double bond, length as m-dash]O}] (L = PPh3,
 P(OEt)3) hydrogenase model complexes.
;
_journal_issue 16
_journal_name_full 'Dalton transactions (Cambridge, England : 2003)'
_journal_page_first 7177
_journal_page_last 7189
_journal_paper_doi 10.1039/c5dt00064e
_journal_volume 44
_journal_year 2015
_chemical_formula_moiety 'C19 H24 Fe2 O9 P2 S2'
_chemical_formula_sum 'C19 H24 Fe2 O9 P2 S2'
_chemical_formula_weight 634.14
_space_group_IT_number 2
_symmetry_cell_setting triclinic
_symmetry_space_group_name_Hall '-P 1'
_symmetry_space_group_name_H-M 'P -1'
_atom_sites_solution_hydrogens geom
_atom_sites_solution_primary direct
_atom_sites_solution_secondary difmap
_audit_creation_method SHELXL-97
_audit_update_record
;
2014-10-22 deposited with the CCDC.
2015-03-10 downloaded from the CCDC.
;
_cell_angle_alpha 86.524(4)
_cell_angle_beta 83.504(3)
_cell_angle_gamma 70.792(3)
_cell_formula_units_Z 2
_cell_length_a 7.6319(5)
_cell_length_b 11.2407(7)
_cell_length_c 16.2017(11)
_cell_measurement_temperature 133(2)
_cell_volume 1303.70(15)
_computing_cell_refinement DENZO
_computing_data_collection COLLECT
_computing_data_reduction DENZO
_computing_molecular_graphics SHELXTL/PC
_computing_publication_material SHELXL-97
_computing_structure_refinement 'SHELXL-97 (Sheldrick, 2008)'
_computing_structure_solution 'SHELXS-97 (Sheldrick, 2008)'
_diffrn_ambient_temperature 133(2)
_diffrn_measured_fraction_theta_full 0.987
_diffrn_measured_fraction_theta_max 0.987
_diffrn_measurement_device_type KappaCCD
_diffrn_measurement_method 'phi- + omega-scan'
_diffrn_radiation_monochromator graphite
_diffrn_radiation_source 'fine-focus sealed tube'
_diffrn_radiation_type MoK\a
_diffrn_radiation_wavelength 0.71073
_diffrn_reflns_av_R_equivalents 0.0612
_diffrn_reflns_av_sigmaI/netI 0.0695
_diffrn_reflns_limit_h_max 9
_diffrn_reflns_limit_h_min -9
_diffrn_reflns_limit_k_max 11
_diffrn_reflns_limit_k_min -14
_diffrn_reflns_limit_l_max 19
_diffrn_reflns_limit_l_min -20
_diffrn_reflns_number 12987
_diffrn_reflns_theta_full 26.73
_diffrn_reflns_theta_max 26.73
_diffrn_reflns_theta_min 2.84
_exptl_absorpt_coefficient_mu 1.441
_exptl_absorpt_correction_T_max 0.7455
_exptl_absorpt_correction_T_min 0.4880
_exptl_absorpt_correction_type multi-scan
_exptl_absorpt_process_details 'SADABS, Bruker-AXS, 2002'
_exptl_crystal_colour brown
_exptl_crystal_density_diffrn 1.615
_exptl_crystal_density_method 'not measured'
_exptl_crystal_description prism
_exptl_crystal_F_000 648
_exptl_crystal_size_max 0.046
_exptl_crystal_size_mid 0.045
_exptl_crystal_size_min 0.034
_refine_diff_density_max 1.414
_refine_diff_density_min -1.665
_refine_diff_density_rms 0.185
_refine_ls_extinction_method none
_refine_ls_goodness_of_fit_ref 1.076
_refine_ls_hydrogen_treatment constr
_refine_ls_matrix_type full
_refine_ls_number_parameters 310
_refine_ls_number_reflns 5481
_refine_ls_number_restraints 0
_refine_ls_restrained_S_all 1.076
_refine_ls_R_factor_all 0.0809
_refine_ls_R_factor_gt 0.0696
_refine_ls_shift/su_max 0.001
_refine_ls_shift/su_mean 0.000
_refine_ls_structure_factor_coef Fsqd
_refine_ls_weighting_details 'calc w=1/[\s^2^(Fo^2^)+(0.1109P)^2^+1.8849P] where P=(Fo^2^+2Fc^2^)/3'
_refine_ls_weighting_scheme calc
_refine_ls_wR_factor_gt 0.1731
_refine_ls_wR_factor_ref 0.1857
_reflns_number_gt 4927
_reflns_number_total 5890
_reflns_threshold_expression >2sigma(I)
_cod_data_source_file c5dt00064e2.cif
_cod_data_source_block FO4659
_cod_depositor_comments 'Adding full bibliography for 7034479--7034480.cif.'
_cod_database_code 7034480
_publcif_datablock.id {78c12ede-5cb9-4051-ab7c-812d64a48aa7}

loop_
_symmetry_equiv_pos_as_xyz
'x, y, z'
'-x, -y, -z'

loop_
_atom_site_label
_atom_site_type_symbol
_atom_site_fract_x
_atom_site_fract_y
_atom_site_fract_z
_atom_site_U_iso_or_equiv
_atom_site_adp_type
_atom_site_occupancy
_atom_site_symmetry_multiplicity
_atom_site_calc_flag
_atom_site_refinement_flags
Fe1 Fe 0.56366(8) 0.65740(5) 0.77869(3) 0.02363(19) Uani 1 1 d .
Fe2 Fe 0.70450(8) 0.47101(5) 0.67958(3) 0.02217(19) Uani 1 1 d .
S1 S 0.39427(14) 0.55652(9) 0.72158(6) 0.0241(2) Uani 1 1 d .
S2 S 0.75159(14) 0.46533(9) 0.81476(6) 0.0219(2) Uani 1 1 d .
P1 P 0.37954(15) 0.43011(9) 0.89138(6) 0.0221(2) Uani 1 1 d .
P2 P 0.73745(16) 0.27777(10) 0.65011(6) 0.0246(3) Uani 1 1 d .
O1 O 0.2831(4) 0.5433(3) 0.94568(18) 0.0285(6) Uani 1 1 d .
O2 O 0.8940(5) 0.7328(3) 0.7821(2) 0.0421(8) Uani 1 1 d .
O3 O 0.4100(6) 0.8594(3) 0.6630(2) 0.0522(10) Uani 1 1 d .
O4 O 0.3482(5) 0.7855(3) 0.9345(2) 0.0351(8) Uani 1 1 d .
O5 O 0.6106(5) 0.5865(3) 0.5207(2) 0.0407(8) Uani 1 1 d .
O6 O 1.0910(5) 0.4579(4) 0.6309(2) 0.0442(9) Uani 1 1 d .
O7 O 0.8864(5) 0.2057(3) 0.57387(19) 0.0330(7) Uani 1 1 d .
O8 O 0.8014(4) 0.1725(3) 0.71862(18) 0.0281(7) Uani 1 1 d .
O9 O 0.5463(4) 0.2611(3) 0.6343(2) 0.0330(7) Uani 1 1 d .
C1 C 0.3090(6) 0.4520(4) 0.7884(3) 0.0260(9) Uani 1 1 d .
H1A H 0.3503 0.3687 0.7622 0.031 Uiso 1 1 calc R
H1B H 0.1711 0.4837 0.7925 0.031 Uiso 1 1 calc R
C2 C 0.6322(6) 0.3783(4) 0.8813(2) 0.0232(8) Uani 1 1 d .
H2A H 0.6720 0.3760 0.9377 0.028 Uiso 1 1 calc R
H2B H 0.6770 0.2905 0.8621 0.028 Uiso 1 1 calc R
C3 C 0.3225(6) 0.2942(4) 0.9257(3) 0.0256(9) Uani 1 1 d .
C4 C 0.1740(6) 0.3114(4) 0.9878(3) 0.0294(9) Uani 1 1 d .
H4A H 0.1118 0.3916 1.0114 0.035 Uiso 1 1 calc R
C5 C 0.1214(7) 0.2089(5) 1.0135(3) 0.0369(11) Uani 1 1 d .
H5A H 0.0193 0.2175 1.0547 0.044 Uiso 1 1 calc R
C6 C 0.2175(7) 0.0920(5) 0.9793(3) 0.0386(11) Uani 1 1 d .
H6A H 0.1816 0.0213 0.9992 0.046 Uiso 1 1 calc R
C7 C 0.3656(7) 0.0744(4) 0.9164(3) 0.0364(11) Uani 1 1 d .
H7A H 0.4276 -0.0061 0.8932 0.044 Uiso 1 1 calc R
C8 C 0.4172(7) 0.1754(4) 0.8899(3) 0.0302(9) Uani 1 1 d .
H8A H 0.5167 0.1667 0.8474 0.036 Uiso 1 1 calc R
C9 C 0.7642(7) 0.7040(4) 0.7820(3) 0.0307(10) Uani 1 1 d .
C10 C 0.4677(7) 0.7806(4) 0.7093(3) 0.0345(10) Uani 1 1 d .
C11 C 0.4296(6) 0.7312(4) 0.8757(3) 0.0275(9) Uani 1 1 d .
C12 C 0.6483(6) 0.5386(4) 0.5822(3) 0.0294(9) Uani 1 1 d .
C13 C 0.9413(7) 0.4600(4) 0.6521(3) 0.0290(9) Uani 1 1 d .
C14 C 0.8859(8) 0.2623(5) 0.4931(3) 0.0407(12) Uani 1 1 d .
H14A H 0.9406 0.3310 0.4921 0.049 Uiso 1 1 calc R
H14B H 0.7560 0.2992 0.4785 0.049 Uiso 1 1 calc R
C15 C 0.9992(9) 0.1636(6) 0.4292(3) 0.0533(15) Uani 1 1 d .
H15A H 0.9927 0.2025 0.3734 0.080 Uiso 1 1 calc R
H15B H 0.9478 0.0940 0.4318 0.080 Uiso 1 1 calc R
H15C H 1.1295 0.1312 0.4417 0.080 Uiso 1 1 calc R
C16 C 0.9912(6) 0.1277(4) 0.7433(3) 0.0327(10) Uani 1 1 d .
H16A H 1.0827 0.1011 0.6940 0.039 Uiso 1 1 calc R
H16B H 1.0178 0.1956 0.7705 0.039 Uiso 1 1 calc R
C17 C 1.0034(8) 0.0219(5) 0.8007(3) 0.0468(13) Uani 1 1 d .
H17A H 1.1282 -0.0094 0.8198 0.070 Uiso 1 1 calc R
H17B H 0.9801 -0.0454 0.7726 0.070 Uiso 1 1 calc R
H17C H 0.9101 0.0491 0.8485 0.070 Uiso 1 1 calc R
C18 C 0.5294(9) 0.1375(5) 0.6214(5) 0.0582(17) Uani 1 1 d .
H18A H 0.6503 0.0811 0.5964 0.070 Uiso 1 1 calc R
H18B H 0.4994 0.1000 0.6758 0.070 Uiso 1 1 calc R
C19 C 0.3875(10) 0.1466(6) 0.5684(4) 0.0591(17) Uani 1 1 d .
H19A H 0.3711 0.0640 0.5659 0.089 Uiso 1 1 calc R
H19B H 0.4244 0.1739 0.5124 0.089 Uiso 1 1 calc R
H19C H 0.2699 0.2080 0.5905 0.089 Uiso 1 1 calc R

loop_
_atom_site_aniso_label
_atom_site_aniso_U_11
_atom_site_aniso_U_22
_atom_site_aniso_U_33
_atom_site_aniso_U_23
_atom_site_aniso_U_13
_atom_site_aniso_U_12
Fe1 0.0295(4) 0.0201(3) 0.0192(3) 0.0073(2) -0.0045(2) -0.0059(2)
Fe2 0.0256(3) 0.0228(3) 0.0153(3) 0.0076(2) -0.0051(2) -0.0044(2)
S1 0.0249(5) 0.0240(5) 0.0201(5) 0.0091(4) -0.0072(4) -0.0036(4)
S2 0.0254(5) 0.0230(5) 0.0164(5) 0.0068(3) -0.0057(4) -0.0065(4)
P1 0.0259(5) 0.0202(5) 0.0185(5) 0.0062(4) -0.0035(4) -0.0058(4)
P2 0.0291(6) 0.0219(5) 0.0189(5) 0.0061(4) -0.0083(4) -0.0021(4)
O1 0.0328(16) 0.0277(15) 0.0238(15) 0.0051(12) -0.0045(13) -0.0088(13)
O2 0.044(2) 0.0430(19) 0.044(2) 0.0074(15) -0.0029(16) -0.0232(17)
O3 0.068(3) 0.0371(19) 0.045(2) 0.0258(16) -0.0172(19) -0.0088(18)
O4 0.047(2) 0.0254(15) 0.0309(18) 0.0024(13) 0.0036(15) -0.0121(14)
O5 0.045(2) 0.0437(19) 0.0249(17) 0.0178(14) -0.0097(15) -0.0050(16)
O6 0.0341(19) 0.068(3) 0.0341(19) 0.0041(17) -0.0038(15) -0.0223(18)
O7 0.0381(18) 0.0284(16) 0.0225(15) 0.0051(12) -0.0070(13) 0.0031(13)
O8 0.0311(16) 0.0249(14) 0.0255(15) 0.0091(11) -0.0110(13) -0.0041(12)
O9 0.0336(17) 0.0225(15) 0.0397(18) 0.0032(12) -0.0155(14) -0.0014(13)
C1 0.029(2) 0.027(2) 0.023(2) 0.0050(16) -0.0067(17) -0.0089(17)
C2 0.030(2) 0.0209(18) 0.0183(19) 0.0083(14) -0.0065(16) -0.0085(16)
C3 0.031(2) 0.0203(19) 0.024(2) 0.0081(15) -0.0077(17) -0.0071(16)
C4 0.032(2) 0.025(2) 0.028(2) 0.0055(16) -0.0011(18) -0.0063(18)
C5 0.039(3) 0.039(3) 0.033(2) 0.012(2) -0.003(2) -0.015(2)
C6 0.047(3) 0.031(2) 0.040(3) 0.011(2) -0.003(2) -0.019(2)
C7 0.042(3) 0.024(2) 0.042(3) -0.0007(19) -0.001(2) -0.0104(19)
C8 0.032(2) 0.029(2) 0.029(2) 0.0037(17) 0.0019(18) -0.0106(18)
C9 0.037(3) 0.025(2) 0.028(2) 0.0077(17) -0.0057(19) -0.0091(19)
C10 0.044(3) 0.029(2) 0.029(2) 0.0062(18) -0.004(2) -0.011(2)
C11 0.036(2) 0.0219(19) 0.024(2) 0.0088(16) -0.0058(18) -0.0095(17)
C12 0.032(2) 0.028(2) 0.024(2) 0.0077(17) -0.0008(18) -0.0058(18)
C13 0.036(2) 0.032(2) 0.019(2) 0.0058(16) -0.0060(18) -0.0103(19)
C14 0.049(3) 0.042(3) 0.020(2) 0.0086(19) -0.006(2) -0.001(2)
C15 0.066(4) 0.055(3) 0.025(3) -0.001(2) -0.002(3) -0.001(3)
C16 0.032(2) 0.030(2) 0.031(2) 0.0111(18) -0.0124(19) -0.0027(18)
C17 0.055(3) 0.041(3) 0.039(3) 0.021(2) -0.025(3) -0.005(2)
C18 0.053(3) 0.028(3) 0.096(5) -0.008(3) -0.036(3) -0.006(2)
C19 0.069(4) 0.044(3) 0.073(4) 0.015(3) -0.029(3) -0.026(3)

loop_
_atom_type_symbol
_atom_type_description
_atom_type_scat_dispersion_real
_atom_type_scat_dispersion_imag
_atom_type_scat_source
C C 0.0033 0.0016 'International Tables Vol C Tables 4.2.6.8 and 6.1.1.4'
H H 0.0000 0.0000 'International Tables Vol C Tables 4.2.6.8 and 6.1.1.4'
O O 0.0106 0.0060 'International Tables Vol C Tables 4.2.6.8 and 6.1.1.4'
P P 0.1023 0.0942 'International Tables Vol C Tables 4.2.6.8 and 6.1.1.4'
S S 0.1246 0.1234 'International Tables Vol C Tables 4.2.6.8 and 6.1.1.4'
Fe Fe 0.3463 0.8444 'International Tables Vol C Tables 4.2.6.8 and 6.1.1.4'

loop_
_geom_angle_atom_site_label_1
_geom_angle_atom_site_label_2
_geom_angle_atom_site_label_3
_geom_angle
C10 Fe1 C9 92.1(2)
C10 Fe1 C11 98.1(2)
C9 Fe1 C11 98.5(2)
C10 Fe1 S2 154.98(17)
C9 Fe1 S2 84.60(14)
C11 Fe1 S2 106.86(13)
C10 Fe1 S1 85.06(17)
C9 Fe1 S1 153.28(16)
C11 Fe1 S1 108.24(14)
S2 Fe1 S1 86.84(4)
C10 Fe1 Fe2 101.33(16)
C9 Fe1 Fe2 99.25(15)
C11 Fe1 Fe2 153.03(13)
S2 Fe1 Fe2 55.10(3)
S1 Fe1 Fe2 55.65(3)
C12 Fe2 C13 90.1(2)
C12 Fe2 P2 97.13(16)
C13 Fe2 P2 96.12(15)
C12 Fe2 S2 157.16(16)
C13 Fe2 S2 89.36(14)
P2 Fe2 S2 105.62(4)
C12 Fe2 S1 86.06(15)
C13 Fe2 S1 159.79(15)
P2 Fe2 S1 104.04(5)
S2 Fe2 S1 86.57(4)
C12 Fe2 Fe1 103.58(15)
C13 Fe2 Fe1 106.66(15)
P2 Fe2 Fe1 148.89(4)
S2 Fe2 Fe1 54.96(3)
S1 Fe2 Fe1 55.38(3)
C1 S1 Fe1 116.65(14)
C1 S1 Fe2 112.16(15)
Fe1 S1 Fe2 68.97(4)
C2 S2 Fe1 112.86(14)
C2 S2 Fe2 114.78(14)
Fe1 S2 Fe2 69.94(3)
O1 P1 C3 113.61(19)
O1 P1 C1 113.29(19)
C3 P1 C1 101.4(2)
O1 P1 C2 115.68(19)
C3 P1 C2 104.52(19)
C1 P1 C2 107.0(2)
O8 P2 O9 99.98(17)
O8 P2 O7 97.23(16)
O9 P2 O7 105.11(18)
O8 P2 Fe2 118.13(13)
O9 P2 Fe2 112.17(12)
O7 P2 Fe2 121.19(13)
C14 O7 P2 120.7(3)
C16 O8 P2 122.9(3)
C18 O9 P2 122.3(3)
S1 C1 P1 116.0(2)
S1 C1 H1A 108.3
P1 C1 H1A 108.3
S1 C1 H1B 108.3
P1 C1 H1B 108.3
H1A C1 H1B 107.4
S2 C2 P1 119.3(2)
S2 C2 H2A 107.5
P1 C2 H2A 107.5
S2 C2 H2B 107.5
P1 C2 H2B 107.5
H2A C2 H2B 107.0
C4 C3 C8 122.0(4)
C4 C3 P1 116.3(3)
C8 C3 P1 121.7(3)
C5 C4 C3 117.7(4)
C5 C4 H4A 121.1
C3 C4 H4A 121.1
C4 C5 C6 119.9(5)
C4 C5 H5A 120.0
C6 C5 H5A 120.0
C5 C6 C7 122.5(4)
C5 C6 H6A 118.7
C7 C6 H6A 118.7
C8 C7 C6 118.0(4)
C8 C7 H7A 121.0
C6 C7 H7A 121.0
C7 C8 C3 119.8(4)
C7 C8 H8A 120.1
C3 C8 H8A 120.1
O2 C9 Fe1 178.2(4)
O3 C10 Fe1 178.1(5)
O4 C11 Fe1 175.0(4)
O5 C12 Fe2 177.4(4)
O6 C13 Fe2 176.1(4)
O7 C14 C15 110.1(4)
O7 C14 H14A 109.6
C15 C14 H14A 109.6
O7 C14 H14B 109.6
C15 C14 H14B 109.6
H14A C14 H14B 108.2
C14 C15 H15A 109.5
C14 C15 H15B 109.5
H15A C15 H15B 109.5
C14 C15 H15C 109.5
H15A C15 H15C 109.5
H15B C15 H15C 109.5
C17 C16 O8 107.1(4)
C17 C16 H16A 110.3
O8 C16 H16A 110.3
C17 C16 H16B 110.3
O8 C16 H16B 110.3
H16A C16 H16B 108.6
C16 C17 H17A 109.5
C16 C17 H17B 109.5
H17A C17 H17B 109.5
C16 C17 H17C 109.5
H17A C17 H17C 109.5
H17B C17 H17C 109.5
C19 C18 O9 111.8(5)
C19 C18 H18A 109.3
O9 C18 H18A 109.3
C19 C18 H18B 109.3
O9 C18 H18B 109.3
H18A C18 H18B 107.9
C18 C19 H19A 109.5
C18 C19 H19B 109.5
H19A C19 H19B 109.5
C18 C19 H19C 109.5
H19A C19 H19C 109.5
H19B C19 H19C 109.5

loop_
_geom_bond_atom_site_label_1
_geom_bond_atom_site_label_2
_geom_bond_distance
Fe1 C10 1.746(5)
Fe1 C9 1.780(5)
Fe1 C11 1.856(5)
Fe1 S2 2.2492(11)
Fe1 S1 2.2751(12)
Fe1 Fe2 2.5805(8)
Fe2 C12 1.744(4)
Fe2 C13 1.776(5)
Fe2 P2 2.1792(12)
Fe2 S2 2.2531(11)
Fe2 S1 2.2825(12)
S1 C1 1.779(4)
S2 C2 1.785(4)
P1 O1 1.519(3)
P1 C3 1.764(4)
P1 C1 1.789(4)
P1 C2 1.813(4)
P2 O8 1.566(3)
P2 O9 1.581(3)
P2 O7 1.634(3)
O2 C9 1.139(6)
O3 C10 1.131(6)
O4 C11 1.163(5)
O5 C12 1.125(5)
O6 C13 1.149(6)
O7 C14 1.420(5)
O8 C16 1.462(5)
O9 C18 1.466(6)
C1 H1A 0.9900
C1 H1B 0.9900
C2 H2A 0.9900
C2 H2B 0.9900
C3 C4 1.398(6)
C3 C8 1.417(6)
C4 C5 1.368(6)
C4 H4A 0.9500
C5 C6 1.391(7)
C5 H5A 0.9500
C6 C7 1.404(7)
C6 H6A 0.9500
C7 C8 1.351(6)
C7 H7A 0.9500
C8 H8A 0.9500
C14 C15 1.535(7)
C14 H14A 0.9900
C14 H14B 0.9900
C15 H15A 0.9800
C15 H15B 0.9800
C15 H15C 0.9800
C16 C17 1.449(6)
C16 H16A 0.9900
C16 H16B 0.9900
C17 H17A 0.9800
C17 H17B 0.9800
C17 H17C 0.9800
C18 C19 1.432(8)
C18 H18A 0.9900
C18 H18B 0.9900
C19 H19A 0.9800
C19 H19B 0.9800
C19 H19C 0.9800
